data_4110554
loop_
_publ_author_name
'Ester Masllorens'
'Montserrat Rodr\'iguez'
'Isabel Romero'
'Anna Roglans'
'Teodor Parella'
'Jordi Benet-Buchholz'
'Macarena Poyatos'
'Antoni Llobet'

_publ_contact_author
;
    Dr. Benet-Buchholz, Jordi
    Institut Catal\`a d'Investigaci\'o Qu\'imica (ICIQ)    
    X-ray Diffraction Unit
    Avgda. Pa\=isos Catalans 16
    E-43007 Tarragona, Spain
;
_publ_contact_author_email jbenet@iciq.es
_publ_contact_author_fax '+34 977 920 224'
_publ_contact_author_phone '+34 977 920 204'
_publ_section_title
;
 Can the Disproportion of Oxidation State III Be Favored in RuII-OH2/RuIVO
 Systems?
;
_journal_name_full 'Journal of the American Chemical Society'
_journal_page_first 5306
_journal_page_last 5307
_journal_paper_doi 10.1021/ja057733+
_journal_volume 128
_journal_year 2006
_chemical_formula_sum 'C29 H36 Cl2 N7 O9 Ru'
_chemical_formula_weight 798.62
_chemical_name_systematic
; 
 ? 
;
_space_group_IT_number 2
_symmetry_cell_setting triclinic
_symmetry_space_group_name_Hall '-P 1'
_symmetry_space_group_name_H-M 'P -1'
_atom_sites_solution_hydrogens geom
_atom_sites_solution_primary direct
_atom_sites_solution_secondary difmap
_audit_creation_method SHELXL-97
_cell_angle_alpha 85.691(2)
_cell_angle_beta 70.108(2)
_cell_angle_gamma 66.546(2)
_cell_formula_units_Z 2
_cell_length_a 11.0790(5)
_cell_length_b 12.0148(5)
_cell_length_c 14.8266(7)
_cell_measurement_temperature 153(2)
_cell_volume 1698.35(14)
_computing_cell_refinement 'Bruker SAINT program Vers. 5.0'
_computing_data_collection 'Bruker SMART CCD area detector system'
_computing_data_reduction 'Bruker SAINT program Vers. 5.0'
_computing_molecular_graphics 'SHELXL-97 (Sheldrick, 1997)'
_computing_publication_material 'SHELXL-97 (Sheldrick, 1997)'
_computing_structure_refinement 'SHELXL-97 (Sheldrick, 1997)'
_computing_structure_solution 'SHELXS-97 (Sheldrick, 1990)'
_diffrn_ambient_temperature 153(2)
_diffrn_detector_area_resol_mean 512
_diffrn_detector_type 'Smart 1000 CCD area detector'
_diffrn_measured_fraction_theta_full 0.972
_diffrn_measured_fraction_theta_max 0.972
_diffrn_measurement_device_type 'four-circle diffractometer Bruker P4'
_diffrn_measurement_method
;
 Fullsphere data collection, phi and omega scans,
 in omega at 0.3 deg scan width, three runs with 98, 67 and 67 frames, phi=0 deg
 in phi at 0.3 deg scan width, two runs with 1207 frames, omega=-32 deg
;
_diffrn_measurement_specimen_support 'magnetic support whith 10 micron nylon fiber cryoloop'
_diffrn_radiation_monochromator graphite
_diffrn_radiation_type MoK\a
_diffrn_radiation_wavelength 0.71073
_diffrn_reflns_av_R_equivalents 0.0868
_diffrn_reflns_av_sigmaI/netI 0.1380
_diffrn_reflns_limit_h_max 15
_diffrn_reflns_limit_h_min -15
_diffrn_reflns_limit_k_max 16
_diffrn_reflns_limit_k_min -16
_diffrn_reflns_limit_l_max 20
_diffrn_reflns_limit_l_min -20
_diffrn_reflns_number 24593
_diffrn_reflns_theta_full 30.00
_diffrn_reflns_theta_max 30.00
_diffrn_reflns_theta_min 1.85
_diffrn_source 'rotating anode X-ray tube'
_diffrn_source_current 250
_diffrn_source_power 47
_diffrn_source_size '10 mm x 0.5 mm fine focus'
_diffrn_source_type 'MACScience Co. M18X-HF'
_exptl_absorpt_coefficient_mu 0.681
_exptl_absorpt_correction_T_max 1.000000
_exptl_absorpt_correction_T_min 0.773982
_exptl_absorpt_correction_type empirical
_exptl_absorpt_process_details
; 
 SADABS Version 2.1 2003 Bruker-Nonius
 Blessing, Acta Cryst. (1995) A51 33-38
;
_exptl_crystal_colour orange
_exptl_crystal_density_diffrn 1.562
_exptl_crystal_description block
_exptl_crystal_F_000 818
_exptl_crystal_preparation
;
 Slow diffusion of diethylethre into a solution of the compound
 in dichloromethane at room temperature.
;
_exptl_crystal_size_max 0.05
_exptl_crystal_size_mid 0.05
_exptl_crystal_size_min 0.04
_refine_diff_density_max 1.583
_refine_diff_density_min -0.753
_refine_diff_density_rms 0.126
_refine_ls_extinction_method none
_refine_ls_goodness_of_fit_ref 0.881
_refine_ls_hydrogen_treatment noref
_refine_ls_matrix_type full
_refine_ls_number_parameters 435
_refine_ls_number_reflns 9611
_refine_ls_number_restraints 0
_refine_ls_restrained_S_all 0.881
_refine_ls_R_factor_all 0.1287
_refine_ls_R_factor_gt 0.0634
_refine_ls_shift/su_max 0.000
_refine_ls_shift/su_mean 0.000
_refine_ls_structure_factor_coef Fsqd
_refine_ls_weighting_details 'calc w=1/[\s^2^(Fo^2^)+(0.0743P)^2^+0.0000P] where P=(Fo^2^+2Fc^2^)/3'
_refine_ls_weighting_scheme calc
_refine_ls_wR_factor_gt 0.1365
_refine_ls_wR_factor_ref 0.1574
_reflns_number_gt 5003
_reflns_number_total 9611
_reflns_threshold_expression >2sigma(I)
_cod_data_source_file ja057733si20060315_081725_1.cif
_cod_data_source_block em452gig
_cod_original_cell_volume 1698.35(13)
_cod_database_code 4110554

loop_
_symmetry_equiv_pos_as_xyz
'x, y, z'
'-x, -y, -z'

loop_
_atom_site_label
_atom_site_type_symbol
_atom_site_fract_x
_atom_site_fract_y
_atom_site_fract_z
_atom_site_U_iso_or_equiv
_atom_site_adp_type
_atom_site_occupancy
_atom_site_symmetry_multiplicity
_atom_site_calc_flag
_atom_site_refinement_flags
Ru1 Ru 0.88006(4) 0.19634(3) 0.23418(3) 0.03008(12) Uani 1 1 d .
O1 O 1.0045(3) 0.0059(3) 0.2298(2) 0.0397(8) Uani 1 1 d .
H1A H 0.9709 -0.0393 0.2677 0.060 Uiso 1 1 d R
H1B H 1.0875 -0.0245 0.1900 0.060 Uiso 1 1 d R
N1 N 1.1134(4) 0.2161(4) 0.0359(3) 0.0402(10) Uani 1 1 d .
C1 C 1.0016(5) 0.1956(4) 0.0935(3) 0.0342(10) Uani 1 1 d .
N2 N 0.9491(4) 0.1696(4) 0.0291(3) 0.0396(9) Uani 1 1 d .
C2 C 1.1301(6) 0.2006(5) -0.0602(4) 0.0481(13) Uani 1 1 d .
H2A H 1.2027 0.2087 -0.1136 0.058 Uiso 1 1 calc R
N3 N 0.7808(4) 0.1520(4) 0.1613(3) 0.0384(9) Uani 1 1 d .
C3 C 1.0294(6) 0.1730(5) -0.0650(4) 0.0480(13) Uani 1 1 d .
H3A H 1.0145 0.1583 -0.1216 0.058 Uiso 1 1 calc R
N4 N 0.6337(4) 0.1439(4) 0.3076(3) 0.0423(10) Uani 1 1 d .
C4 C 0.8276(5) 0.1459(4) 0.0641(4) 0.0393(11) Uani 1 1 d .
N5 N 0.6589(4) 0.1774(4) 0.4391(3) 0.0465(11) Uani 1 1 d .
C5 C 0.7596(6) 0.1186(5) 0.0122(4) 0.0514(14) Uani 1 1 d .
H5A H 0.7928 0.1141 -0.0561 0.062 Uiso 1 1 calc R
N6 N 0.7796(4) 0.3779(3) 0.2387(3) 0.0311(8) Uani 1 1 d .
C6 C 0.6415(6) 0.0980(5) 0.0632(5) 0.0589(16) Uani 1 1 d .
H6A H 0.5923 0.0799 0.0290 0.071 Uiso 1 1 calc R
N7 N 0.9723(4) 0.2511(3) 0.3098(3) 0.0328(8) Uani 1 1 d .
C7 C 0.5927(6) 0.1029(5) 0.1615(5) 0.0555(15) Uani 1 1 d .
H7A H 0.5121 0.0871 0.1956 0.067 Uiso 1 1 calc R
C8 C 0.6654(5) 0.1317(4) 0.2092(4) 0.0422(12) Uani 1 1 d .
C9 C 0.5272(6) 0.1270(5) 0.3835(5) 0.0580(16) Uani 1 1 d .
H9A H 0.4566 0.1047 0.3781 0.070 Uiso 1 1 calc R
C10 C 0.5427(6) 0.1477(6) 0.4641(5) 0.0596(16) Uani 1 1 d .
H10A H 0.4853 0.1432 0.5274 0.071 Uiso 1 1 calc R
C11 C 0.7164(5) 0.1756(4) 0.3432(4) 0.0378(11) Uani 1 1 d .
C12 C 1.2018(5) 0.2516(5) 0.0705(4) 0.0413(12) Uani 1 1 d .
H12A H 1.3010 0.2016 0.0340 0.050 Uiso 1 1 calc R
H12B H 1.1852 0.2338 0.1389 0.050 Uiso 1 1 calc R
C13 C 1.1776(6) 0.3835(5) 0.0617(4) 0.0530(14) Uani 1 1 d .
H13A H 1.0803 0.4344 0.1014 0.064 Uiso 1 1 calc R
H13B H 1.1901 0.4031 -0.0061 0.064 Uiso 1 1 calc R
C14 C 1.2797(8) 0.4132(6) 0.0947(6) 0.075(2) Uani 1 1 d .
H14A H 1.2683 0.3909 0.1618 0.090 Uiso 1 1 calc R
H14B H 1.3766 0.3622 0.0543 0.090 Uiso 1 1 calc R
C15 C 1.2602(10) 0.5428(7) 0.0896(7) 0.108(3) Uani 1 1 d .
H15A H 1.3317 0.5538 0.1083 0.162 Uiso 1 1 calc R
H15B H 1.1672 0.5937 0.1334 0.162 Uiso 1 1 calc R
H15C H 1.2688 0.5665 0.0237 0.162 Uiso 1 1 calc R
C16 C 0.7084(6) 0.2119(5) 0.5065(4) 0.0521(14) Uani 1 1 d .
H16A H 0.8117 0.1809 0.4803 0.063 Uiso 1 1 calc R
H16B H 0.6820 0.1739 0.5676 0.063 Uiso 1 1 calc R
C17 C 0.6486(6) 0.3479(5) 0.5260(4) 0.0502(13) Uani 1 1 d .
H17A H 0.5456 0.3779 0.5550 0.060 Uiso 1 1 calc R
H17B H 0.6705 0.3858 0.4642 0.060 Uiso 1 1 calc R
C18 C 0.7043(7) 0.3887(7) 0.5928(4) 0.0690(19) Uani 1 1 d .
H18A H 0.6776 0.3551 0.6561 0.083 Uiso 1 1 calc R
H18B H 0.8077 0.3552 0.5658 0.083 Uiso 1 1 calc R
C19 C 0.6492(9) 0.5257(7) 0.6070(5) 0.088(2) Uani 1 1 d .
H19A H 0.6826 0.5471 0.6537 0.131 Uiso 1 1 calc R
H19B H 0.5467 0.5598 0.6309 0.131 Uiso 1 1 calc R
H19C H 0.6825 0.5590 0.5455 0.131 Uiso 1 1 calc R
C20 C 0.6791(5) 0.4384(4) 0.2008(3) 0.0369(11) Uani 1 1 d .
H20A H 0.6484 0.3929 0.1707 0.044 Uiso 1 1 calc R
C21 C 0.6187(5) 0.5631(5) 0.2034(4) 0.0439(12) Uani 1 1 d .
H21A H 0.5484 0.6025 0.1753 0.053 Uiso 1 1 calc R
C22 C 0.6613(6) 0.6297(5) 0.2472(4) 0.0487(13) Uani 1 1 d .
H22A H 0.6200 0.7161 0.2508 0.058 Uiso 1 1 calc R
C23 C 0.7645(6) 0.5702(5) 0.2859(4) 0.0454(12) Uani 1 1 d .
H23A H 0.7955 0.6151 0.3163 0.054 Uiso 1 1 calc R
C24 C 0.8229(5) 0.4447(4) 0.2803(3) 0.0344(10) Uani 1 1 d .
C25 C 0.9320(5) 0.3733(5) 0.3207(3) 0.0379(11) Uani 1 1 d .
C26 C 0.9889(6) 0.4239(5) 0.3683(4) 0.0483(13) Uani 1 1 d .
H26A H 1.0334 0.4721 0.3225 0.058 Uiso 1 1 calc R
H26B H 0.9108 0.4815 0.4208 0.058 Uiso 1 1 calc R
C27 C 1.0862(6) 0.3462(6) 0.4076(4) 0.0547(15) Uani 1 1 d .
H27A H 1.1261 0.3783 0.4410 0.066 Uiso 1 1 calc R
C28 C 1.1248(6) 0.2231(6) 0.3983(4) 0.0491(13) Uani 1 1 d .
H28A H 1.1909 0.1691 0.4255 0.059 Uiso 1 1 calc R
C29 C 1.0666(5) 0.1793(5) 0.3493(3) 0.0394(11) Uani 1 1 d .
H29A H 1.0944 0.0938 0.3428 0.047 Uiso 1 1 calc R
Cl1 Cl 0.38099(12) 0.90413(11) 0.19702(9) 0.0416(3) Uani 1 1 d .
O1S O 0.5110(4) 0.8481(4) 0.1241(3) 0.0717(13) Uani 1 1 d .
O2S O 0.4011(5) 0.9357(4) 0.2804(3) 0.0671(12) Uani 1 1 d .
O3S O 0.3140(6) 0.8237(6) 0.2213(4) 0.115(2) Uani 1 1 d .
O4S O 0.2934(6) 1.0065(4) 0.1637(3) 0.0989(19) Uani 1 1 d .
Cl2 Cl 0.85782(16) -0.19048(12) 0.35105(10) 0.0521(3) Uani 1 1 d .
O1T O 0.8904(6) -0.0989(4) 0.3830(3) 0.0783(14) Uani 1 1 d .
O2T O 0.7815(7) -0.1414(4) 0.2890(4) 0.0988(18) Uani 1 1 d .
O3T O 0.9856(5) -0.2842(5) 0.2986(5) 0.117(2) Uani 1 1 d .
O4T O 0.7817(5) -0.2379(5) 0.4285(3) 0.0833(16) Uani 1 1 d .

loop_
_atom_site_aniso_label
_atom_site_aniso_U_11
_atom_site_aniso_U_22
_atom_site_aniso_U_33
_atom_site_aniso_U_23
_atom_site_aniso_U_13
_atom_site_aniso_U_12
Ru1 0.02894(19) 0.0304(2) 0.0279(2) 0.00131(14) -0.00882(14) -0.00927(15)
O1 0.0363(18) 0.0373(19) 0.0407(19) -0.0026(15) -0.0109(15) -0.0108(15)
N1 0.038(2) 0.044(2) 0.029(2) 0.0064(18) -0.0045(18) -0.0136(19)
C1 0.029(2) 0.032(2) 0.035(3) -0.0001(19) -0.010(2) -0.0054(19)
N2 0.039(2) 0.045(2) 0.028(2) -0.0036(17) -0.0120(18) -0.0084(19)
C2 0.052(3) 0.052(3) 0.025(3) 0.001(2) -0.003(2) -0.014(3)
N3 0.036(2) 0.033(2) 0.047(3) 0.0018(18) -0.0178(19) -0.0106(18)
C3 0.058(3) 0.052(3) 0.026(3) 0.000(2) -0.010(2) -0.016(3)
N4 0.037(2) 0.039(2) 0.052(3) 0.005(2) -0.011(2) -0.020(2)
C4 0.043(3) 0.034(3) 0.039(3) -0.001(2) -0.019(2) -0.008(2)
N5 0.036(2) 0.046(3) 0.048(3) 0.010(2) -0.002(2) -0.018(2)
C5 0.055(3) 0.050(3) 0.050(3) -0.008(3) -0.028(3) -0.012(3)
N6 0.0279(19) 0.035(2) 0.0249(19) -0.0009(16) -0.0028(15) -0.0111(17)
C6 0.061(4) 0.058(4) 0.075(5) 0.001(3) -0.044(4) -0.023(3)
N7 0.032(2) 0.035(2) 0.028(2) 0.0045(16) -0.0080(16) -0.0123(17)
C7 0.042(3) 0.056(4) 0.079(5) -0.002(3) -0.027(3) -0.023(3)
C8 0.040(3) 0.034(3) 0.054(3) 0.006(2) -0.021(3) -0.013(2)
C9 0.041(3) 0.058(4) 0.073(4) 0.015(3) -0.007(3) -0.029(3)
C10 0.052(4) 0.064(4) 0.059(4) 0.016(3) -0.007(3) -0.031(3)
C11 0.039(3) 0.028(2) 0.041(3) 0.006(2) -0.013(2) -0.010(2)
C12 0.036(3) 0.051(3) 0.033(3) 0.004(2) -0.006(2) -0.018(2)
C13 0.054(3) 0.046(3) 0.054(4) 0.013(3) -0.014(3) -0.021(3)
C14 0.074(5) 0.060(4) 0.096(6) 0.007(4) -0.023(4) -0.037(4)
C15 0.133(8) 0.084(6) 0.127(8) 0.012(5) -0.052(7) -0.058(6)
C16 0.052(3) 0.067(4) 0.033(3) 0.013(3) -0.007(2) -0.027(3)
C17 0.047(3) 0.061(4) 0.038(3) 0.011(3) -0.007(2) -0.024(3)
C18 0.065(4) 0.112(6) 0.036(3) 0.012(3) -0.010(3) -0.048(4)
C19 0.108(6) 0.106(6) 0.063(5) -0.010(4) -0.004(4) -0.075(5)
C20 0.030(2) 0.039(3) 0.037(3) 0.006(2) -0.011(2) -0.009(2)
C21 0.035(3) 0.043(3) 0.043(3) 0.010(2) -0.011(2) -0.008(2)
C22 0.048(3) 0.035(3) 0.048(3) 0.008(2) -0.007(3) -0.011(2)
C23 0.054(3) 0.035(3) 0.044(3) 0.002(2) -0.013(3) -0.018(3)
C24 0.035(2) 0.035(3) 0.027(2) 0.0046(19) -0.0030(19) -0.014(2)
C25 0.038(3) 0.047(3) 0.030(3) 0.003(2) -0.007(2) -0.023(2)
C26 0.055(3) 0.052(3) 0.038(3) -0.001(2) -0.008(3) -0.028(3)
C27 0.060(4) 0.073(4) 0.049(3) 0.003(3) -0.025(3) -0.038(3)
C28 0.043(3) 0.067(4) 0.037(3) -0.001(3) -0.016(2) -0.018(3)
C29 0.037(3) 0.043(3) 0.033(3) -0.001(2) -0.011(2) -0.011(2)
Cl1 0.0349(6) 0.0418(7) 0.0417(7) 0.0073(5) -0.0113(5) -0.0110(5)
O1S 0.041(2) 0.100(4) 0.045(2) 0.000(2) -0.0044(18) -0.007(2)
O2S 0.084(3) 0.079(3) 0.045(2) 0.008(2) -0.030(2) -0.033(3)
O3S 0.126(5) 0.160(6) 0.121(5) 0.051(4) -0.051(4) -0.118(5)
O4S 0.122(4) 0.060(3) 0.052(3) 0.001(2) -0.037(3) 0.032(3)
Cl2 0.0685(9) 0.0446(8) 0.0430(8) 0.0084(6) -0.0146(7) -0.0269(7)
O1T 0.129(4) 0.047(3) 0.071(3) 0.010(2) -0.039(3) -0.045(3)
O2T 0.181(6) 0.065(3) 0.065(3) 0.019(2) -0.076(4) -0.038(3)
O3T 0.066(3) 0.090(4) 0.159(6) -0.060(4) -0.006(3) -0.010(3)
O4T 0.110(4) 0.136(5) 0.044(3) 0.027(3) -0.028(3) -0.092(4)

loop_
_atom_type_symbol
_atom_type_description
_atom_type_scat_dispersion_real
_atom_type_scat_dispersion_imag
_atom_type_scat_source
C C 0.0033 0.0016 'International Tables Vol C Tables 4.2.6.8 and 6.1.1.4'
H H 0.0000 0.0000 'International Tables Vol C Tables 4.2.6.8 and 6.1.1.4'
N N 0.0061 0.0033 'International Tables Vol C Tables 4.2.6.8 and 6.1.1.4'
O O 0.0106 0.0060 'International Tables Vol C Tables 4.2.6.8 and 6.1.1.4'
Cl Cl 0.1484 0.1585 'International Tables Vol C Tables 4.2.6.8 and 6.1.1.4'
Ru Ru -1.2594 0.8363 'International Tables Vol C Tables 4.2.6.8 and 6.1.1.4'

loop_
_geom_angle_atom_site_label_1
_geom_angle_atom_site_label_2
_geom_angle_atom_site_label_3
_geom_angle
N3 Ru1 N6 97.47(15)
N3 Ru1 N7 176.76(16)
N6 Ru1 N7 79.40(15)
N3 Ru1 C1 77.91(18)
N6 Ru1 C1 90.10(16)
N7 Ru1 C1 102.84(16)
N3 Ru1 C11 77.59(18)
N6 Ru1 C11 93.73(16)
N7 Ru1 C11 101.66(17)
C1 Ru1 C11 155.49(19)
N3 Ru1 O1 87.51(14)
N6 Ru1 O1 174.32(14)
N7 Ru1 O1 95.65(14)
C1 Ru1 O1 88.27(15)
C11 Ru1 O1 89.99(15)
C1 N1 C2 110.6(4)
C1 N1 C12 124.1(4)
C2 N1 C12 125.3(4)
N1 C1 N2 103.1(4)
N1 C1 Ru1 144.8(4)
N2 C1 Ru1 112.0(3)
C3 N2 C1 111.4(4)
C3 N2 C4 129.3(4)
C1 N2 C4 119.3(4)
C3 C2 N1 108.9(5)
C8 N3 C4 119.9(4)
C8 N3 Ru1 119.9(4)
C4 N3 Ru1 120.1(3)
C2 C3 N2 106.0(5)
C11 N4 C8 119.7(4)
C11 N4 C9 109.9(5)
C8 N4 C9 130.4(5)
N3 C4 C5 121.4(5)
N3 C4 N2 110.5(4)
C5 C4 N2 128.1(5)
C11 N5 C10 111.2(5)
C11 N5 C16 123.6(4)
C10 N5 C16 125.1(5)
C4 C5 C6 117.4(5)
C20 N6 C24 117.5(4)
C20 N6 Ru1 126.3(3)
C24 N6 Ru1 116.2(3)
C7 C6 C5 122.2(5)
C29 N7 C25 117.8(4)
C29 N7 Ru1 126.8(3)
C25 N7 Ru1 115.4(3)
C6 C7 C8 117.4(5)
N3 C8 C7 121.6(5)
N3 C8 N4 111.1(4)
C7 C8 N4 127.3(5)
C10 C9 N4 107.3(5)
C9 C10 N5 107.3(5)
N5 C11 N4 104.3(4)
N5 C11 Ru1 143.9(4)
N4 C11 Ru1 111.7(3)
N1 C12 C13 113.9(4)
C12 C13 C14 111.1(5)
C15 C14 C13 114.1(6)
N5 C16 C17 111.9(5)
C16 C17 C18 113.6(5)
C19 C18 C17 112.7(6)
N6 C20 C21 123.0(5)
C22 C21 C20 119.0(5)
C21 C22 C23 119.1(5)
C22 C23 C24 119.6(5)
N6 C24 C23 121.7(4)
N6 C24 C25 114.7(4)
C23 C24 C25 123.5(5)
N7 C25 C26 121.9(5)
N7 C25 C24 114.1(4)
C26 C25 C24 124.0(5)
C27 C26 C25 118.2(5)
C28 C27 C26 120.0(5)
C29 C28 C27 118.8(5)
N7 C29 C28 123.3(5)
O3S Cl1 O1S 109.5(4)
O3S Cl1 O4S 106.6(4)
O1S Cl1 O4S 110.3(3)
O3S Cl1 O2S 108.9(3)
O1S Cl1 O2S 109.8(3)
O4S Cl1 O2S 111.7(3)
O2T Cl2 O4T 109.6(3)
O2T Cl2 O3T 108.0(4)
O4T Cl2 O3T 109.9(4)
O2T Cl2 O1T 109.8(3)
O4T Cl2 O1T 112.0(3)
O3T Cl2 O1T 107.4(3)

loop_
_geom_bond_atom_site_label_1
_geom_bond_atom_site_label_2
_geom_bond_distance
Ru1 N3 2.005(4)
Ru1 N6 2.011(4)
Ru1 N7 2.038(4)
Ru1 C1 2.061(5)
Ru1 C11 2.066(5)
Ru1 O1 2.142(3)
N1 C1 1.347(6)
N1 C2 1.390(6)
N1 C12 1.454(6)
C1 N2 1.385(6)
N2 C3 1.384(6)
N2 C4 1.403(6)
C2 C3 1.308(7)
N3 C8 1.343(6)
N3 C4 1.352(6)
N4 C11 1.378(6)
N4 C8 1.385(7)
N4 C9 1.398(7)
C4 C5 1.377(7)
N5 C11 1.344(6)
N5 C10 1.395(7)
N5 C16 1.444(7)
C5 C6 1.379(8)
N6 C20 1.343(6)
N6 C24 1.355(6)
C6 C7 1.367(8)
N7 C29 1.343(6)
N7 C25 1.359(6)
C7 C8 1.383(7)
C9 C10 1.317(9)
C12 C13 1.501(7)
C13 C14 1.540(8)
C14 C15 1.485(9)
C16 C17 1.507(8)
C17 C18 1.527(8)
C18 C19 1.514(10)
C20 C21 1.373(7)
C21 C22 1.368(7)
C22 C23 1.371(7)
C23 C24 1.380(7)
C24 C25 1.465(7)
C25 C26 1.393(7)
C26 C27 1.384(8)
C27 C28 1.370(8)
C28 C29 1.366(7)
Cl1 O3S 1.396(5)
Cl1 O1S 1.405(4)
Cl1 O4S 1.408(4)
Cl1 O2S 1.431(4)
Cl2 O2T 1.401(5)
Cl2 O4T 1.407(4)
Cl2 O3T 1.411(5)
Cl2 O1T 1.441(4)

loop_
_geom_torsion_atom_site_label_1
_geom_torsion_atom_site_label_2
_geom_torsion_atom_site_label_3
_geom_torsion_atom_site_label_4
_geom_torsion
C2 N1 C1 N2 -1.3(5)
C12 N1 C1 N2 177.7(4)
C2 N1 C1 Ru1 -177.0(5)
C12 N1 C1 Ru1 2.0(9)
N3 Ru1 C1 N1 177.1(6)
N6 Ru1 C1 N1 79.5(6)
N7 Ru1 C1 N1 0.3(6)
C11 Ru1 C1 N1 178.7(5)
O1 Ru1 C1 N1 -95.1(6)
N3 Ru1 C1 N2 1.6(3)
N6 Ru1 C1 N2 -96.0(3)
N7 Ru1 C1 N2 -175.2(3)
C11 Ru1 C1 N2 3.2(6)
O1 Ru1 C1 N2 89.4(3)
N1 C1 N2 C3 0.8(5)
Ru1 C1 N2 C3 178.2(3)
N1 C1 N2 C4 -178.4(4)
Ru1 C1 N2 C4 -1.1(5)
C1 N1 C2 C3 1.3(6)
C12 N1 C2 C3 -177.7(5)
N6 Ru1 N3 C8 -91.7(4)
N7 Ru1 N3 C8 -76(3)
C1 Ru1 N3 C8 179.8(4)
C11 Ru1 N3 C8 0.5(4)
O1 Ru1 N3 C8 91.0(4)
N6 Ru1 N3 C4 86.4(4)
N7 Ru1 N3 C4 102(3)
C1 Ru1 N3 C4 -2.1(3)
C11 Ru1 N3 C4 178.6(4)
O1 Ru1 N3 C4 -90.9(4)
N1 C2 C3 N2 -0.7(6)
C1 N2 C3 C2 -0.1(6)
C4 N2 C3 C2 179.1(5)
C8 N3 C4 C5 -0.3(7)
Ru1 N3 C4 C5 -178.4(4)
C8 N3 C4 N2 -179.8(4)
Ru1 N3 C4 N2 2.1(5)
C3 N2 C4 N3 -179.7(5)
C1 N2 C4 N3 -0.6(6)
C3 N2 C4 C5 0.9(8)
C1 N2 C4 C5 180.0(5)
N3 C4 C5 C6 0.2(8)
N2 C4 C5 C6 179.6(5)
N3 Ru1 N6 C20 -0.3(4)
N7 Ru1 N6 C20 -179.4(4)
C1 Ru1 N6 C20 77.5(4)
C11 Ru1 N6 C20 -78.3(4)
O1 Ru1 N6 C20 150.8(13)
N3 Ru1 N6 C24 -177.0(3)
N7 Ru1 N6 C24 3.9(3)
C1 Ru1 N6 C24 -99.2(3)
C11 Ru1 N6 C24 105.0(3)
O1 Ru1 N6 C24 -25.9(16)
C4 C5 C6 C7 -0.6(9)
N3 Ru1 N7 C29 161(3)
N6 Ru1 N7 C29 175.9(4)
C1 Ru1 N7 C29 -96.4(4)
C11 Ru1 N7 C29 84.3(4)
O1 Ru1 N7 C29 -6.9(4)
N3 Ru1 N7 C25 -19(3)
N6 Ru1 N7 C25 -3.8(3)
C1 Ru1 N7 C25 83.9(3)
C11 Ru1 N7 C25 -95.5(3)
O1 Ru1 N7 C25 173.4(3)
C5 C6 C7 C8 1.1(9)
C4 N3 C8 C7 0.8(7)
Ru1 N3 C8 C7 178.9(4)
C4 N3 C8 N4 -179.1(4)
Ru1 N3 C8 N4 -1.0(5)
C6 C7 C8 N3 -1.2(8)
C6 C7 C8 N4 178.7(5)
C11 N4 C8 N3 1.2(6)
C9 N4 C8 N3 -177.5(5)
C11 N4 C8 C7 -178.7(5)
C9 N4 C8 C7 2.5(9)
C11 N4 C9 C10 0.1(6)
C8 N4 C9 C10 178.9(5)
N4 C9 C10 N5 -0.1(7)
C11 N5 C10 C9 0.1(7)
C16 N5 C10 C9 177.1(5)
C10 N5 C11 N4 0.0(6)
C16 N5 C11 N4 -177.1(4)
C10 N5 C11 Ru1 -177.1(5)
C16 N5 C11 Ru1 5.8(9)
C8 N4 C11 N5 -179.0(4)
C9 N4 C11 N5 -0.1(5)
C8 N4 C11 Ru1 -0.9(5)
C9 N4 C11 Ru1 178.1(3)
N3 Ru1 C11 N5 177.2(6)
N6 Ru1 C11 N5 -86.0(6)
N7 Ru1 C11 N5 -6.0(6)
C1 Ru1 C11 N5 175.6(5)
O1 Ru1 C11 N5 89.7(6)
N3 Ru1 C11 N4 0.2(3)
N6 Ru1 C11 N4 97.1(3)
N7 Ru1 C11 N4 177.0(3)
C1 Ru1 C11 N4 -1.4(6)
O1 Ru1 C11 N4 -87.2(3)
C1 N1 C12 C13 -104.5(5)
C2 N1 C12 C13 74.3(6)
N1 C12 C13 C14 -177.0(5)
C12 C13 C14 C15 -179.0(6)
C11 N5 C16 C17 83.5(6)
C10 N5 C16 C17 -93.2(6)
N5 C16 C17 C18 -177.0(4)
C16 C17 C18 C19 176.8(5)
C24 N6 C20 C21 -0.7(6)
Ru1 N6 C20 C21 -177.4(3)
N6 C20 C21 C22 -0.5(7)
C20 C21 C22 C23 1.0(7)
C21 C22 C23 C24 -0.2(8)
C20 N6 C24 C23 1.5(6)
Ru1 N6 C24 C23 178.5(4)
C20 N6 C24 C25 179.7(4)
Ru1 N6 C24 C25 -3.3(5)
C22 C23 C24 N6 -1.0(7)
C22 C23 C24 C25 -179.0(5)
C29 N7 C25 C26 2.1(7)
Ru1 N7 C25 C26 -178.2(4)
C29 N7 C25 C24 -176.6(4)
Ru1 N7 C25 C24 3.1(5)
N6 C24 C25 N7 0.1(6)
C23 C24 C25 N7 178.2(4)
N6 C24 C25 C26 -178.6(4)
C23 C24 C25 C26 -0.4(7)
N7 C25 C26 C27 -1.9(8)
C24 C25 C26 C27 176.6(5)
C25 C26 C27 C28 0.6(8)
C26 C27 C28 C29 0.5(8)
C25 N7 C29 C28 -0.9(7)
Ru1 N7 C29 C28 179.4(4)
C27 C28 C29 N7 -0.4(8)
